data_2224647
loop_
_publ_author_name
'Smith, Terrill D.'
'Mahindaratne, Mathew P. D.'
'Penick, Mark A.'
'Negrete, George R.'
'Daniels, Lee M.'
'Tiekink, Edward R. T.'

_publ_section_title
;
 4,10-Diallyloxy-1,2,3,6b,7,8,9,12b-octahydroperylene
;
_journal_coeditor_code HB5266
_journal_issue 1
_journal_name_full 'Acta Crystallographica Section E'
_journal_page_first o96
_journal_paper_doi 10.1107/S160053680905243X
_journal_volume 66
_journal_year 2010
_chemical_formula_iupac 'C26 H28 O2'
_chemical_formula_moiety 'C26 H28 O2'
_chemical_formula_sum 'C26 H28 O2'
_chemical_formula_weight 372.48
_chemical_name_systematic
;
4,10-Diallyloxy-1,2,3,6b,7,8,9,12b-octahydroperylene
;
_space_group_IT_number 4
_symmetry_cell_setting monoclinic
_symmetry_space_group_name_Hall 'P 2yb'
_symmetry_space_group_name_H-M 'P 1 21 1'
_atom_sites_solution_hydrogens geom
_atom_sites_solution_primary direct
_atom_sites_solution_secondary difmap
_audit_creation_method SHELXL-97
_cell_angle_alpha 90
_cell_angle_beta 95.1530(10)
_cell_angle_gamma 90
_cell_formula_units_Z 2
_cell_length_a 4.58830(10)
_cell_length_b 14.9171(3)
_cell_length_c 13.9203(3)
_cell_measurement_reflns_used 8127
_cell_measurement_temperature 100(2)
_cell_measurement_theta_max 70.1
_cell_measurement_theta_min 6.7
_cell_volume 948.91(3)
_computing_cell_refinement 'PROCESS-AUTO (Rigaku, 1998)'
_computing_data_collection 'CrystalClear (Rigaku/MSC, 2005)'
_computing_data_reduction 'PROCESS-AUTO (Rigaku, 1998)'
_computing_molecular_graphics 'DIAMOND (Brandenburg, 2006)'
_computing_publication_material 'publCIF (Westrip, 2009)'
_computing_structure_refinement 'SHELXL97 (Sheldrick, 2008)'
_computing_structure_solution 'SHELXS97 (Sheldrick, 2008)'
_diffrn_ambient_temperature 100(2)
_diffrn_measured_fraction_theta_full 0.952
_diffrn_measured_fraction_theta_max 0.952
_diffrn_measurement_device_type 'Rigaku RAXIS RAPID'
_diffrn_measurement_method 'Profile data from \w scans'
_diffrn_radiation_monochromator graphite
_diffrn_radiation_source 'fine-focus sealed tube'
_diffrn_radiation_type CuK\a
_diffrn_radiation_wavelength 1.54187
_diffrn_reflns_av_R_equivalents 0.039
_diffrn_reflns_av_sigmaI/netI 0.043
_diffrn_reflns_limit_h_max 5
_diffrn_reflns_limit_h_min -4
_diffrn_reflns_limit_k_max 17
_diffrn_reflns_limit_k_min -18
_diffrn_reflns_limit_l_max 16
_diffrn_reflns_limit_l_min -16
_diffrn_reflns_number 8967
_diffrn_reflns_theta_full 70.0
_diffrn_reflns_theta_max 70.0
_diffrn_reflns_theta_min 6.7
_diffrn_standards_decay_% '< 1'
_diffrn_standards_interval_count 0
_diffrn_standards_number 0
_exptl_absorpt_coefficient_mu 0.625
_exptl_absorpt_correction_T_max 0.935
_exptl_absorpt_correction_T_min 0.745
_exptl_absorpt_correction_type multi-scan
_exptl_absorpt_process_details '(ABSCOR; Higashi, 1995)'
_exptl_crystal_colour colourless
_exptl_crystal_density_diffrn 1.304
_exptl_crystal_density_method 'not measured'
_exptl_crystal_description prism
_exptl_crystal_F_000 400
_exptl_crystal_size_max 0.50
_exptl_crystal_size_mid 0.19
_exptl_crystal_size_min 0.11
_refine_diff_density_max 0.21
_refine_diff_density_min -0.19
_refine_ls_extinction_method none
_refine_ls_goodness_of_fit_ref 1.26
_refine_ls_hydrogen_treatment constr
_refine_ls_matrix_type full
_refine_ls_number_parameters 254
_refine_ls_number_reflns 3243
_refine_ls_number_restraints 1
_refine_ls_restrained_S_all 1.26
_refine_ls_R_factor_all 0.051
_refine_ls_R_factor_gt 0.036
_refine_ls_shift/su_max_lt 0.001
_refine_ls_shift/su_mean 0.000
_refine_ls_structure_factor_coef Fsqd
_refine_ls_weighting_details 'calc w=1/[\s^2^(Fo^2^)+(0.0392P)^2^+0.0986P] where P=(Fo^2^+2Fc^2^)/3'
_refine_ls_weighting_scheme calc
_refine_ls_wR_factor_gt 0.086
_refine_ls_wR_factor_ref 0.104
_reflns_number_gt 2616
_reflns_number_total 3243
_reflns_threshold_expression I>2\s(I)
_cod_data_source_file hb5266.cif
_cod_data_source_block I
_cod_depositor_comments
;
The following automatic conversions were performed:
'_exptl_absorpt_correction_type' value 'Multi-scan' changed to
'multi-scan' according to
'/home/saulius/struct/CIF-dictionaries/cif_core.dic' dictionary named
'cif_core.dic' version 2.4.1 from 2010-06-29.

Automatic conversion script
Id: cif_fix_enum 1527 2010-12-29 10:47:43Z saulius 

The following automatic conversions were performed:

'_exptl_absorpt_correction_type' value 'Multi-scan' changed to
'multi-scan' according to
/home/saulius/struct/CIF-dictionaries/cif_core.dic dictionary named
'cif_core.dic' version 2.4.1 from 2010-06-29.

Automatic conversion script
Id: cif_fix_values 1715 2011-07-08 13:25:40Z adriana 
;
_cod_original_cell_volume 948.92(3)
_cod_original_sg_symbol_Hall 'P 2yb '
_cod_original_sg_symbol_H-M 'P 21'
_cod_database_code 2224647
_cod_database_fobs_code 2224647

loop_
_symmetry_equiv_pos_as_xyz
'x, y, z'
'-x, y+1/2, -z'

loop_
_atom_site_type_symbol
_atom_site_label
_atom_site_fract_x
_atom_site_fract_y
_atom_site_fract_z
_atom_site_U_iso_or_equiv
_atom_site_adp_type
_atom_site_calc_flag
_atom_site_refinement_flags
_atom_site_occupancy
_atom_site_disorder_assembly
_atom_site_disorder_group
O O1 1.0758(4) 0.14440(11) 1.29479(11) 0.0205(4) Uani d . 1 . .
O O2 0.3720(4) 0.35698(11) 0.62545(11) 0.0209(4) Uani d . 1 . .
C C1 1.1560(6) 0.14679(19) 1.49090(18) 0.0257(6) Uani d . 1 . .
H H1A 1.0022 0.1804 1.4579 0.031 Uiso calc R 1 . .
H H1B 1.1811 0.1471 1.5594 0.031 Uiso calc R 1 . .
C C2 1.3344(6) 0.09973(17) 1.44171(18) 0.0215(6) Uani d . 1 . .
H H2 1.4851 0.0671 1.4776 0.026 Uiso calc R 1 . .
C C3 1.3204(6) 0.09320(16) 1.33434(16) 0.0185(6) Uani d . 1 . .
H H3A 1.5030 0.1168 1.3110 0.022 Uiso calc R 1 . .
H H3B 1.2979 0.0298 1.3140 0.022 Uiso calc R 1 . .
C C4 1.0339(5) 0.15331(16) 1.19565(16) 0.0173(6) Uani d . 1 . .
C C5 1.1684(5) 0.09822(16) 1.13154(17) 0.0182(6) Uani d . 1 . .
H H5 1.2992 0.0521 1.1547 0.022 Uiso calc R 1 . .
C C6 1.1068(5) 0.11230(16) 1.03333(17) 0.0179(5) Uani d . 1 . .
H H6 1.2013 0.0758 0.9896 0.022 Uiso calc R 1 . .
C C7 0.9124(5) 0.17770(15) 0.99632(17) 0.0146(5) Uani d . 1 . .
C C8 0.7818(5) 0.23265(14) 1.06198(17) 0.0153(5) Uani d . 1 . .
C C9 0.8430(5) 0.22077(15) 1.16185(18) 0.0161(5) Uani d . 1 . .
C C10 0.7069(6) 0.28600(17) 1.22696(16) 0.0179(6) Uani d . 1 . .
H H10A 0.7947 0.2781 1.2940 0.021 Uiso calc R 1 . .
H H10B 0.4943 0.2742 1.2257 0.021 Uiso calc R 1 . .
C C11 0.7571(6) 0.38257(16) 1.19372(17) 0.0226(6) Uani d . 1 . .
H H11A 0.9626 0.3997 1.2129 0.027 Uiso calc R 1 . .
H H11B 0.6291 0.4235 1.2270 0.027 Uiso calc R 1 . .
C C12 0.6945(6) 0.39485(15) 1.08386(16) 0.0188(5) Uani d . 1 . .
H H12A 0.8768 0.4137 1.0566 0.023 Uiso calc R 1 . .
H H12B 0.5487 0.4433 1.0713 0.023 Uiso calc R 1 . .
C C13 0.5781(6) 0.30864(14) 1.03188(16) 0.0148(6) Uani d . 1 . .
H H13 0.3844 0.2946 1.0560 0.018 Uiso calc R 1 . .
C C14 0.5266(5) 0.32240(15) 0.92412(18) 0.0153(6) Uani d . 1 . .
C C15 0.3363(5) 0.38949(16) 0.88675(17) 0.0182(6) Uani d . 1 . .
H H15 0.2430 0.4269 0.9300 0.022 Uiso calc R 1 . .
C C16 0.2800(5) 0.40290(16) 0.78830(17) 0.0187(6) Uani d . 1 . .
H H16 0.1519 0.4496 0.7648 0.022 Uiso calc R 1 . .
C C17 0.4106(5) 0.34823(15) 0.72429(16) 0.0158(5) Uani d . 1 . .
C C18 0.5998(5) 0.27982(16) 0.75910(16) 0.0160(5) Uani d . 1 . .
C C19 0.6584(5) 0.26758(15) 0.85844(16) 0.0134(5) Uani d . 1 . .
C C20 0.8599(6) 0.19078(16) 0.88847(17) 0.0168(6) Uani d . 1 . .
H H20 1.0537 0.2044 0.8642 0.020 Uiso calc R 1 . .
C C21 0.7403(6) 0.10527(16) 0.83550(16) 0.0199(6) Uani d . 1 . .
H H21A 0.8787 0.0552 0.8506 0.024 Uiso calc R 1 . .
H H21B 0.5510 0.0888 0.8596 0.024 Uiso calc R 1 . .
C C22 0.6961(6) 0.11772(17) 0.72538(17) 0.0242(6) Uani d . 1 . .
H H22A 0.8354 0.0786 0.6947 0.029 Uiso calc R 1 . .
H H22B 0.4955 0.0985 0.7021 0.029 Uiso calc R 1 . .
C C23 0.7414(6) 0.21513(15) 0.69392(17) 0.0189(6) Uani d . 1 . .
H H23A 0.9535 0.2280 0.6960 0.023 Uiso calc R 1 . .
H H23B 0.6556 0.2233 0.6267 0.023 Uiso calc R 1 . .
C C24 0.1371(6) 0.41273(16) 0.58588(17) 0.0197(6) Uani d . 1 . .
H H24A 0.1660 0.4749 0.6099 0.024 Uiso calc R 1 . .
H H24B -0.0512 0.3903 0.6060 0.024 Uiso calc R 1 . .
C C25 0.1309(6) 0.41135(16) 0.47868(17) 0.0216(6) Uani d . 1 . .
H H25 -0.0200 0.4447 0.4437 0.026 Uiso calc R 1 . .
C C26 0.3135(6) 0.36865(18) 0.42822(18) 0.0272(6) Uani d . 1 . .
H H26A 0.4681 0.3344 0.4600 0.033 Uiso calc R 1 . .
H H26B 0.2917 0.3718 0.3598 0.033 Uiso calc R 1 . .

loop_
_atom_site_aniso_label
_atom_site_aniso_U_11
_atom_site_aniso_U_22
_atom_site_aniso_U_33
_atom_site_aniso_U_12
_atom_site_aniso_U_13
_atom_site_aniso_U_23
O1 0.0198(10) 0.0258(10) 0.0154(8) 0.0072(8) -0.0006(7) 0.0045(7)
O2 0.0214(11) 0.0219(10) 0.0190(9) 0.0062(8) -0.0009(8) 0.0030(8)
C1 0.0292(17) 0.0258(14) 0.0209(13) 0.0025(12) -0.0032(11) 0.0019(11)
C2 0.0180(15) 0.0208(13) 0.0246(14) 0.0024(11) -0.0037(11) 0.0041(11)
C3 0.0169(15) 0.0165(12) 0.0213(14) 0.0006(10) -0.0031(11) 0.0025(11)
C4 0.0160(15) 0.0191(13) 0.0165(12) -0.0034(11) -0.0006(11) 0.0021(11)
C5 0.0178(15) 0.0157(12) 0.0207(13) 0.0033(11) 0.0001(11) 0.0027(10)
C6 0.0175(15) 0.0133(12) 0.0233(13) 0.0004(10) 0.0033(10) -0.0049(10)
C7 0.0140(15) 0.0111(12) 0.0185(12) -0.0015(9) -0.0010(10) -0.0023(10)
C8 0.0130(14) 0.0132(13) 0.0194(13) -0.0012(10) -0.0004(11) -0.0008(10)
C9 0.0121(15) 0.0144(13) 0.0219(13) -0.0025(10) 0.0023(11) -0.0005(10)
C10 0.0202(15) 0.0156(13) 0.0176(13) 0.0019(11) 0.0001(11) -0.0031(10)
C11 0.0311(17) 0.0133(13) 0.0229(14) -0.0047(11) -0.0001(12) -0.0038(10)
C12 0.0231(15) 0.0118(12) 0.0213(12) -0.0007(10) 0.0013(10) -0.0018(9)
C13 0.0142(15) 0.0135(13) 0.0172(13) -0.0015(9) 0.0041(10) -0.0013(9)
C14 0.0127(15) 0.0148(12) 0.0186(12) -0.0029(10) 0.0023(10) 0.0017(10)
C15 0.0181(15) 0.0156(12) 0.0212(13) 0.0008(10) 0.0030(11) 0.0001(10)
C16 0.0172(15) 0.0155(13) 0.0228(14) 0.0027(10) -0.0008(11) 0.0017(11)
C17 0.0161(16) 0.0144(13) 0.0165(12) -0.0025(10) -0.0011(10) 0.0024(10)
C18 0.0140(14) 0.0130(12) 0.0209(12) -0.0004(10) 0.0018(10) -0.0007(10)
C19 0.0111(13) 0.0099(12) 0.0190(12) -0.0054(10) -0.0002(10) 0.0016(10)
C20 0.0144(15) 0.0138(13) 0.0223(14) -0.0007(10) 0.0016(11) 0.0001(10)
C21 0.0262(16) 0.0121(12) 0.0213(13) -0.0006(11) 0.0015(11) -0.0030(10)
C22 0.0333(17) 0.0180(14) 0.0205(13) 0.0015(11) -0.0022(12) -0.0020(10)
C23 0.0215(16) 0.0155(13) 0.0194(13) 0.0022(10) 0.0011(11) 0.0001(10)
C24 0.0205(16) 0.0178(12) 0.0203(13) 0.0032(11) -0.0006(11) 0.0026(11)
C25 0.0254(17) 0.0178(13) 0.0208(13) -0.0006(11) -0.0022(11) 0.0022(10)
C26 0.0311(17) 0.0282(15) 0.0210(13) 0.0008(12) -0.0042(11) -0.0003(11)

loop_
_atom_type_symbol
_atom_type_description
_atom_type_scat_dispersion_real
_atom_type_scat_dispersion_imag
_atom_type_scat_source
C C 0.0181 0.0091 'International Tables Vol C Tables 4.2.6.8 and 6.1.1.4'
H H 0.0000 0.0000 'International Tables Vol C Tables 4.2.6.8 and 6.1.1.4'
O O 0.0492 0.0322 'International Tables Vol C Tables 4.2.6.8 and 6.1.1.4'

loop_
_geom_angle_atom_site_label_1
_geom_angle_atom_site_label_2
_geom_angle_atom_site_label_3
_geom_angle_site_symmetry_1
_geom_angle_site_symmetry_3
_geom_angle
_geom_angle_publ_flag
C4 O1 C3 . . 118.08(18) ?
C17 O2 C24 . . 117.67(18) ?
C2 C1 H1A . . 120.0 ?
C2 C1 H1B . . 120.0 ?
H1A C1 H1B . . 120.0 ?
C1 C2 C3 . . 125.6(2) ?
C1 C2 H2 . . 117.2 ?
C3 C2 H2 . . 117.2 ?
O1 C3 C2 . . 108.2(2) ?
O1 C3 H3A . . 110.1 ?
C2 C3 H3A . . 110.1 ?
O1 C3 H3B . . 110.1 ?
C2 C3 H3B . . 110.1 ?
H3A C3 H3B . . 108.4 ?
O1 C4 C9 . . 115.8(2) ?
O1 C4 C5 . . 123.5(2) ?
C9 C4 C5 . . 120.8(2) ?
C6 C5 C4 . . 118.5(2) ?
C6 C5 H5 . . 120.7 ?
C4 C5 H5 . . 120.7 ?
C5 C6 C7 . . 122.6(2) ?
C5 C6 H6 . . 118.7 ?
C7 C6 H6 . . 118.7 ?
C6 C7 C8 . . 117.8(2) ?
C6 C7 C20 . . 119.9(2) ?
C8 C7 C20 . . 122.2(2) ?
C7 C8 C9 . . 120.8(2) ?
C7 C8 C13 . . 123.4(2) ?
C9 C8 C13 . . 115.8(2) ?
C4 C9 C8 . . 119.4(2) ?
C4 C9 C10 . . 123.3(2) ?
C8 C9 C10 . . 117.3(2) ?
C9 C10 C11 . . 110.1(2) ?
C9 C10 H10A . . 109.6 ?
C11 C10 H10A . . 109.6 ?
C9 C10 H10B . . 109.6 ?
C11 C10 H10B . . 109.6 ?
H10A C10 H10B . . 108.2 ?
C10 C11 C12 . . 112.98(19) ?
C10 C11 H11A . . 109.0 ?
C12 C11 H11A . . 109.0 ?
C10 C11 H11B . . 109.0 ?
C12 C11 H11B . . 109.0 ?
H11A C11 H11B . . 107.8 ?
C11 C12 C13 . . 113.02(18) ?
C11 C12 H12A . . 109.0 ?
C13 C12 H12A . . 109.0 ?
C11 C12 H12B . . 109.0 ?
C13 C12 H12B . . 109.0 ?
H12A C12 H12B . . 107.8 ?
C8 C13 C14 . . 114.61(19) ?
C8 C13 C12 . . 108.44(19) ?
C14 C13 C12 . . 111.59(18) ?
C8 C13 H13 . . 107.3 ?
C14 C13 H13 . . 107.3 ?
C12 C13 H13 . . 107.3 ?
C15 C14 C19 . . 117.8(2) ?
C15 C14 C13 . . 120.2(2) ?
C19 C14 C13 . . 122.0(2) ?
C16 C15 C14 . . 121.7(2) ?
C16 C15 H15 . . 119.1 ?
C14 C15 H15 . . 119.1 ?
C17 C16 C15 . . 119.9(2) ?
C17 C16 H16 . . 120.0 ?
C15 C16 H16 . . 120.0 ?
O2 C17 C16 . . 124.3(2) ?
O2 C17 C18 . . 115.8(2) ?
C16 C17 C18 . . 119.9(2) ?
C19 C18 C17 . . 119.8(2) ?
C19 C18 C23 . . 117.1(2) ?
C17 C18 C23 . . 123.0(2) ?
C18 C19 C14 . . 120.9(2) ?
C18 C19 C20 . . 115.6(2) ?
C14 C19 C20 . . 123.5(2) ?
C19 C20 C7 . . 114.37(19) ?
C19 C20 C21 . . 108.16(19) ?
C7 C20 C21 . . 112.61(18) ?
C19 C20 H20 . . 107.1 ?
C7 C20 H20 . . 107.1 ?
C21 C20 H20 . . 107.1 ?
C22 C21 C20 . . 112.59(18) ?
C22 C21 H21A . . 109.1 ?
C20 C21 H21A . . 109.1 ?
C22 C21 H21B . . 109.1 ?
C20 C21 H21B . . 109.1 ?
H21A C21 H21B . . 107.8 ?
C23 C22 C21 . . 112.9(2) ?
C23 C22 H22A . . 109.0 ?
C21 C22 H22A . . 109.0 ?
C23 C22 H22B . . 109.0 ?
C21 C22 H22B . . 109.0 ?
H22A C22 H22B . . 107.8 ?
C18 C23 C22 . . 110.9(2) ?
C18 C23 H23A . . 109.5 ?
C22 C23 H23A . . 109.5 ?
C18 C23 H23B . . 109.5 ?
C22 C23 H23B . . 109.5 ?
H23A C23 H23B . . 108.1 ?
O2 C24 C25 . . 108.87(19) ?
O2 C24 H24A . . 109.9 ?
C25 C24 H24A . . 109.9 ?
O2 C24 H24B . . 109.9 ?
C25 C24 H24B . . 109.9 ?
H24A C24 H24B . . 108.3 ?
C26 C25 C24 . . 126.1(2) ?
C26 C25 H25 . . 116.9 ?
C24 C25 H25 . . 116.9 ?
C25 C26 H26A . . 120.0 ?
C25 C26 H26B . . 120.0 ?
H26A C26 H26B . . 120.0 ?

loop_
_geom_bond_atom_site_label_1
_geom_bond_atom_site_label_2
_geom_bond_site_symmetry_2
_geom_bond_distance
_geom_bond_publ_flag
O1 C4 . 1.383(3) ?
O1 C3 . 1.427(3) ?
O2 C17 . 1.378(3) ?
O2 C24 . 1.432(3) ?
C1 C2 . 1.316(3) ?
C1 H1A . 0.9500 ?
C1 H1B . 0.9500 ?
C2 C3 . 1.493(3) ?
C2 H2 . 0.9500 ?
C3 H3A . 0.9900 ?
C3 H3B . 0.9900 ?
C4 C9 . 1.388(3) ?
C4 C5 . 1.397(3) ?
C5 C6 . 1.387(3) ?
C5 H5 . 0.9500 ?
C6 C7 . 1.389(3) ?
C6 H6 . 0.9500 ?
C7 C8 . 1.402(3) ?
C7 C20 . 1.512(3) ?
C8 C9 . 1.405(3) ?
C8 C13 . 1.504(3) ?
C9 C10 . 1.503(3) ?
C10 C11 . 1.537(3) ?
C10 H10A . 0.9900 ?
C10 H10B . 0.9900 ?
C11 C12 . 1.541(3) ?
C11 H11A . 0.9900 ?
C11 H11B . 0.9900 ?
C12 C13 . 1.547(3) ?
C12 H12A . 0.9900 ?
C12 H12B . 0.9900 ?
C13 C14 . 1.511(3) ?
C13 H13 . 1.0000 ?
C14 C15 . 1.398(3) ?
C14 C19 . 1.403(3) ?
C15 C16 . 1.386(3) ?
C15 H15 . 0.9500 ?
C16 C17 . 1.383(3) ?
C16 H16 . 0.9500 ?
C17 C18 . 1.398(3) ?
C18 C19 . 1.397(3) ?
C18 C23 . 1.511(3) ?
C19 C20 . 1.508(3) ?
C20 C21 . 1.549(3) ?
C20 H20 . 1.0000 ?
C21 C22 . 1.539(3) ?
C21 H21A . 0.9900 ?
C21 H21B . 0.9900 ?
C22 C23 . 1.537(3) ?
C22 H22A . 0.9900 ?
C22 H22B . 0.9900 ?
C23 H23A . 0.9900 ?
C23 H23B . 0.9900 ?
C24 C25 . 1.490(3) ?
C24 H24A . 0.9900 ?
C24 H24B . 0.9900 ?
C25 C26 . 1.306(3) ?
C25 H25 . 0.9500 ?
C26 H26A . 0.9500 ?
C26 H26B . 0.9500 ?

loop_
_geom_hbond_atom_site_label_D
_geom_hbond_atom_site_label_H
_geom_hbond_atom_site_label_A
_geom_hbond_site_symmetry_A
_geom_hbond_distance_DH
_geom_hbond_distance_HA
_geom_hbond_distance_DA
_geom_hbond_angle_DHA
C13 H13 Cg1 1_455 1.00 2.78 3.671(3) 148
C20 H20 Cg4 1_655 1.00 2.82 3.702(3) 148

loop_
_geom_torsion_atom_site_label_1
_geom_torsion_atom_site_label_2
_geom_torsion_atom_site_label_3
_geom_torsion_atom_site_label_4
_geom_torsion_site_symmetry_1
_geom_torsion_site_symmetry_2
_geom_torsion_site_symmetry_3
_geom_torsion_site_symmetry_4
_geom_torsion
_geom_torsion_publ_flag
C4 O1 C3 C2 . . . . 175.20(19) ?
C1 C2 C3 O1 . . . . -1.7(4) ?
C3 O1 C4 C9 . . . . -164.3(2) ?
C3 O1 C4 C5 . . . . 16.6(3) ?
O1 C4 C5 C6 . . . . 179.0(2) ?
C9 C4 C5 C6 . . . . -0.1(3) ?
C4 C5 C6 C7 . . . . -1.3(4) ?
C5 C6 C7 C8 . . . . 1.8(4) ?
C5 C6 C7 C20 . . . . 178.7(2) ?
C6 C7 C8 C9 . . . . -0.9(3) ?
C20 C7 C8 C9 . . . . -177.7(2) ?
C6 C7 C8 C13 . . . . 177.2(2) ?
C20 C7 C8 C13 . . . . 0.3(3) ?
O1 C4 C9 C8 . . . . -178.18(19) ?
C5 C4 C9 C8 . . . . 0.9(3) ?
O1 C4 C9 C10 . . . . 5.0(3) ?
C5 C4 C9 C10 . . . . -175.9(2) ?
C7 C8 C9 C4 . . . . -0.4(3) ?
C13 C8 C9 C4 . . . . -178.7(2) ?
C7 C8 C9 C10 . . . . 176.6(2) ?
C13 C8 C9 C10 . . . . -1.6(3) ?
C4 C9 C10 C11 . . . . 128.2(2) ?
C8 C9 C10 C11 . . . . -48.6(3) ?
C9 C10 C11 C12 . . . . 45.6(3) ?
C10 C11 C12 C13 . . . . 3.3(3) ?
C7 C8 C13 C14 . . . . -0.7(3) ?
C9 C8 C13 C14 . . . . 177.4(2) ?
C7 C8 C13 C12 . . . . -126.1(2) ?
C9 C8 C13 C12 . . . . 52.0(3) ?
C11 C12 C13 C8 . . . . -51.3(3) ?
C11 C12 C13 C14 . . . . -178.5(2) ?
C8 C13 C14 C15 . . . . 178.5(2) ?
C12 C13 C14 C15 . . . . -57.8(3) ?
C8 C13 C14 C19 . . . . 0.5(3) ?
C12 C13 C14 C19 . . . . 124.2(2) ?
C19 C14 C15 C16 . . . . -0.7(3) ?
C13 C14 C15 C16 . . . . -178.8(2) ?
C14 C15 C16 C17 . . . . 0.9(4) ?
C24 O2 C17 C16 . . . . -13.9(3) ?
C24 O2 C17 C18 . . . . 167.3(2) ?
C15 C16 C17 O2 . . . . -179.0(2) ?
C15 C16 C17 C18 . . . . -0.2(4) ?
O2 C17 C18 C19 . . . . 178.24(19) ?
C16 C17 C18 C19 . . . . -0.7(3) ?
O2 C17 C18 C23 . . . . -3.5(3) ?
C16 C17 C18 C23 . . . . 177.5(2) ?
C17 C18 C19 C14 . . . . 0.9(3) ?
C23 C18 C19 C14 . . . . -177.4(2) ?
C17 C18 C19 C20 . . . . 178.7(2) ?
C23 C18 C19 C20 . . . . 0.4(3) ?
C15 C14 C19 C18 . . . . -0.2(3) ?
C13 C14 C19 C18 . . . . 177.9(2) ?
C15 C14 C19 C20 . . . . -177.9(2) ?
C13 C14 C19 C20 . . . . 0.2(3) ?
C18 C19 C20 C7 . . . . -178.4(2) ?
C14 C19 C20 C7 . . . . -0.6(3) ?
C18 C19 C20 C21 . . . . -52.0(3) ?
C14 C19 C20 C21 . . . . 125.8(2) ?
C6 C7 C20 C19 . . . . -176.4(2) ?
C8 C7 C20 C19 . . . . 0.3(3) ?
C6 C7 C20 C21 . . . . 59.6(3) ?
C8 C7 C20 C21 . . . . -123.7(2) ?
C19 C20 C21 C22 . . . . 54.4(3) ?
C7 C20 C21 C22 . . . . -178.2(2) ?
C20 C21 C22 C23 . . . . -7.6(3) ?
C19 C18 C23 C22 . . . . 48.7(3) ?
C17 C18 C23 C22 . . . . -129.6(2) ?
C21 C22 C23 C18 . . . . -42.6(3) ?
C17 O2 C24 C25 . . . . -178.87(19) ?
O2 C24 C25 C26 . . . . -1.8(4) ?

loop_
_cod_related_entry_id
_cod_related_entry_database
_cod_related_entry_code
1 ChemSpider 24744082
